data_4070499
loop_
_publ_author_name
'Scherer, Axel'
'Haase, Detlev'
'Saak, Wolfgang'
'Beckhaus, R\"udiger'
'Meetsma, Auke'
'Bouwkamp, Marco W.'

_publ_section_title
;
 Low-Valent Pentafulvene Titanium Dinitrogen Complex as a Precursor for
 Cationic Titanium Complexes
;
_journal_issue 24
_journal_name_full Organometallics
_journal_page_first 6969
_journal_paper_doi 10.1021/om900875e
_journal_volume 28
_journal_year 2009
_chemical_compound_source 'see text'
_chemical_formula_moiety 'C25 H34 Ti, C24 H20 B'
_chemical_formula_sum 'C49 H54 B Ti'
_chemical_formula_weight 701.66
_chemical_name_systematic ' ?'
_space_group_IT_number 14
_symmetry_cell_setting monoclinic
_symmetry_Int_Tables_number 14
_symmetry_space_group_name_Hall '-P 2ybc'
_symmetry_space_group_name_H-M 'P 1 21/c 1'
_atom_sites_solution_hydrogens difmap
_atom_sites_solution_primary heavy
_atom_sites_solution_secondary difmap
_audit_creation_date '2004-02-11  11:30:33'
_audit_creation_method
;
 PLATON <TABLE ACC> option 
 SHELXL97-2 & Manual Editing 
;
_audit_update_record
;
?

2009-09-28 # Formatted by publCIF
;
_cell_angle_alpha 90
_cell_angle_beta 95.452(1)
_cell_angle_gamma 90
_cell_formula_units_Z 4
_cell_length_a 11.0183(5)
_cell_length_b 19.4775(9)
_cell_length_c 18.3684(8)
_cell_measurement_reflns_used 6844
_cell_measurement_temperature 100(1)
_cell_measurement_theta_max 26.30
_cell_measurement_theta_min 2.32
_cell_volume 3924.2(3)
_computing_cell_refinement 'SAINT-Plus, (Bruker, 2001)'
_computing_data_collection 'SMART, (Bruker, 2001)'
_computing_data_reduction SAINT-Plus
_computing_molecular_graphics
;
 PLUTO (Meetsma, 2003) 
 PLATON (Spek, 1994)
;
_computing_publication_material 'PLATON (Spek, 1990)'
_computing_structure_refinement 'SHELXL-97 (Sheldrick, 1997)'
_computing_structure_solution
;
 DIRDIF-99 (Beurskens et al., 1999)
;
_diffrn_ambient_temperature 100(1)
_diffrn_detector_area_resol_mean 66.06
_diffrn_measured_fraction_theta_full 0.992
_diffrn_measured_fraction_theta_max 0.988
_diffrn_measurement_device_type
;
  Bruker Smart Apex 
;
_diffrn_measurement_method 'phi and omega scans'
_diffrn_radiation_detector
;
  CCD area-detector
;
_diffrn_radiation_monochromator 'parallel mounted graphite'
_diffrn_radiation_source 'fine focus sealed Siemens Mo tube '
_diffrn_radiation_type MoK\a
_diffrn_radiation_wavelength 0.71073
_diffrn_reflns_av_R_equivalents 0.0471
_diffrn_reflns_av_sigmaI/netI 0.0582
_diffrn_reflns_limit_h_max 14
_diffrn_reflns_limit_h_min -14
_diffrn_reflns_limit_k_max 25
_diffrn_reflns_limit_k_min -25
_diffrn_reflns_limit_l_max 24
_diffrn_reflns_limit_l_min -25
_diffrn_reflns_number 37685
_diffrn_reflns_reduction_process
;
 Intensity data were corrected for Lorentz and polarization
  effects, decay and absorption and reduced to F~o~^2^
  using SAINT-Plus & SADABS (Bruker, 2001)
;
_diffrn_reflns_theta_full 25.00
_diffrn_reflns_theta_max 28.28
_diffrn_reflns_theta_min 2.32
_exptl_absorpt_coefficient_mu 0.251
_exptl_absorpt_correction_T_max 0.9863
_exptl_absorpt_correction_T_min 0.9341
_exptl_absorpt_correction_type multi-scan
_exptl_absorpt_process_details 'SADABS, (Bruker, 2001))'
_exptl_crystal_colour green
_exptl_crystal_density_diffrn 1.188
_exptl_crystal_density_method 'not measured'
_exptl_crystal_description platelet
_exptl_crystal_F_000 1500
_exptl_crystal_size_max 0.25
_exptl_crystal_size_mid 0.25
_exptl_crystal_size_min 0.055
_refine_diff_density_max 0.436
_refine_diff_density_min -0.256
_refine_diff_density_rms 0.068
_refine_ls_extinction_method none
_refine_ls_goodness_of_fit_ref 1.033
_refine_ls_hydrogen_treatment refall
_refine_ls_matrix_type full
_refine_ls_number_parameters 676
_refine_ls_number_reflns 9627
_refine_ls_number_restraints 0
_refine_ls_restrained_S_all 1.033
_refine_ls_R_factor_all 0.0670
_refine_ls_R_factor_gt 0.0492
_refine_ls_shift/su_max 0.001
_refine_ls_shift/su_mean 0.000
_refine_ls_structure_factor_coef Fsqd
_refine_ls_weighting_details 'calc w=1/[\s^2^(Fo^2^)+(0.0756P)^2^+0.4366P] where P=(Fo^2^+2Fc^2^)/3'
_refine_ls_weighting_scheme calc
_refine_ls_wR_factor_gt 0.1250
_refine_ls_wR_factor_ref 0.1323
_reflns_number_gt 7339
_reflns_number_total 9627
_reflns_threshold_expression I>2\s(I)
_cod_data_source_file om900875e_si_001.cif
_cod_data_source_block global
_cod_depositor_comments
;
The following automatic conversions were performed:

'_symmetry_cell_setting' value 'Monoclinic' changed to 'monoclinic'
according to /home/saulius/struct/CIF-dictionaries/cif_core.dic
dictionary named 'cif_core.dic' version 2.4.2 from
2011-04-26.

'_exptl_absorpt_correction_type' value 'Multi-Scan'
changed to 'multi-scan' according to
/home/saulius/struct/CIF-dictionaries/cif_core.dic dictionary named
'cif_core.dic' version 2.4.2 from 2011-04-26.

Automatic conversion script
Id: cif_fix_values 1715 2011-07-08 13:25:40Z adriana 
;
_cod_original_sg_symbol_H-M 'P 21/c'
_cod_database_code 4070499
_vrn_publ_code_squeezed_elec 94
_vrn_publ_code_void_volume 335.9
_vrn_publ_code_frame_time_sec 10.0
_vrn_publ_code_meas_time_hour 8.0

loop_
_symmetry_equiv_pos_as_xyz
x,y,z
-x,1/2+y,1/2-z
-x,-y,-z
x,1/2-y,1/2+z

loop_
_atom_site_aniso_label
_atom_site_aniso_U_11
_atom_site_aniso_U_22
_atom_site_aniso_U_33
_atom_site_aniso_U_23
_atom_site_aniso_U_13
_atom_site_aniso_U_12
Ti1 0.0142(2) 0.0156(2) 0.0161(2) 0.0005(1) -0.0016(1) 0.0008(1)
C11 0.0156(8) 0.0151(8) 0.0200(8) 0.0028(7) -0.0022(7) 0.0024(6)
C12 0.0155(8) 0.0160(8) 0.0219(8) 0.0040(7) -0.0009(7) 0.0019(6)
C13 0.0164(8) 0.0190(8) 0.0199(8) 0.0035(7) -0.0015(7) 0.0021(7)
C14 0.0151(8) 0.0194(8) 0.0203(9) 0.0024(7) -0.0036(7) 0.0028(6)
C15 0.0135(8) 0.0183(8) 0.0219(9) 0.0025(7) -0.0017(7) 0.0014(6)
C16 0.0216(9) 0.0192(9) 0.0230(9) -0.0011(7) 0.0003(8) 0.0029(7)
C17 0.0188(9) 0.0227(9) 0.0282(10) 0.0039(8) -0.0006(8) -0.0024(7)
C18 0.0239(9) 0.0284(10) 0.0204(9) 0.0068(8) 0.0022(8) 0.0037(8)
C19 0.0239(9) 0.0273(10) 0.0227(9) -0.0005(8) -0.0061(8) 0.0018(8)
C110 0.0167(9) 0.0300(10) 0.0281(10) 0.0020(8) 0.0021(8) -0.0012(8)
C111 0.0172(8) 0.0168(8) 0.0208(9) -0.0019(7) -0.0008(7) 0.0048(6)
C112 0.0194(9) 0.0220(9) 0.0242(9) -0.0023(7) 0.0033(7) 0.0017(7)
C113 0.0288(10) 0.0208(9) 0.0186(9) -0.0013(7) 0.0018(8) 0.0023(7)
C114 0.0223(9) 0.0188(8) 0.0191(8) -0.0022(7) -0.0032(7) 0.0010(7)
C115 0.0169(8) 0.0143(8) 0.0198(8) -0.0028(6) -0.0015(7) 0.0016(6)
C116 0.0199(8) 0.0166(8) 0.0199(9) -0.0022(7) -0.0002(7) 0.0001(7)
C117 0.0161(8) 0.0211(9) 0.0312(10) 0.0041(8) -0.0046(8) 0.0028(7)
C118 0.0281(10) 0.0263(10) 0.0212(9) 0.0001(8) -0.0067(8) -0.0056(8)
C119 0.0298(10) 0.0173(8) 0.0239(9) -0.0039(7) 0.0001(8) 0.0005(7)
C120 0.0253(9) 0.0192(9) 0.0262(10) 0.0018(8) -0.0041(8) -0.0030(7)
C121 0.0231(9) 0.0223(9) 0.0251(9) 0.0032(8) 0.0025(8) -0.0019(7)
C122 0.0180(9) 0.0248(10) 0.0395(11) 0.0044(9) 0.0036(8) 0.0012(7)
C123 0.0306(10) 0.0230(9) 0.0185(9) 0.0000(8) -0.0014(8) -0.0027(8)
C124 0.0199(8) 0.0198(8) 0.0193(9) 0.0003(7) -0.0043(7) -0.0030(7)
C125 0.0205(9) 0.0203(9) 0.0270(9) 0.0022(8) -0.0002(8) 0.0035(7)
C21 0.0125(7) 0.0187(8) 0.0174(8) 0.0015(7) -0.0011(6) 0.0030(6)
C22 0.0150(8) 0.0194(8) 0.0192(8) -0.0006(7) -0.0004(7) 0.0015(6)
C23 0.0203(8) 0.0208(9) 0.0237(9) -0.0039(7) -0.0026(7) 0.0021(7)
C24 0.0209(9) 0.0294(10) 0.0181(9) -0.0030(8) -0.0008(7) 0.0061(7)
C25 0.0194(8) 0.0284(9) 0.0187(8) 0.0038(8) 0.0016(7) 0.0030(7)
C26 0.0170(8) 0.0198(9) 0.0202(9) 0.0006(7) 0.0001(7) -0.0004(7)
C27 0.0145(7) 0.0157(8) 0.0157(8) 0.0045(6) -0.0021(6) 0.0005(6)
C28 0.0167(8) 0.0201(8) 0.0193(8) 0.0011(7) 0.0003(7) 0.0020(7)
C29 0.0147(8) 0.0277(9) 0.0228(9) 0.0066(7) -0.0009(7) -0.0007(7)
C210 0.0207(9) 0.0242(9) 0.0205(9) 0.0027(7) -0.0063(7) -0.0070(7)
C211 0.0237(9) 0.0205(9) 0.0205(9) -0.0047(7) -0.0003(7) -0.0033(7)
C212 0.0167(8) 0.0222(8) 0.0203(9) 0.0009(7) 0.0007(7) -0.0006(7)
C213 0.0155(8) 0.0172(8) 0.0130(7) -0.0033(6) 0.0004(6) -0.0005(6)
C214 0.0160(8) 0.0186(8) 0.0153(8) -0.0009(7) -0.0010(6) -0.0011(6)
C215 0.0212(8) 0.0170(8) 0.0176(8) 0.0005(7) 0.0005(7) 0.0016(7)
C216 0.0151(8) 0.0217(8) 0.0193(8) -0.0023(7) -0.0013(7) 0.0033(7)
C217 0.0157(8) 0.0219(9) 0.0195(8) -0.0018(7) 0.0021(7) -0.0034(7)
C218 0.0178(8) 0.0163(8) 0.0139(8) -0.0008(7) -0.0003(6) -0.0007(6)
C219 0.0131(7) 0.0170(8) 0.0183(8) 0.0001(7) -0.0046(6) -0.0034(6)
C220 0.0190(8) 0.0257(9) 0.0190(9) 0.0015(7) -0.0015(7) -0.0032(7)
C221 0.0255(9) 0.0377(11) 0.0192(9) 0.0067(8) -0.0032(8) -0.0091(8)
C222 0.0297(10) 0.0264(10) 0.0275(10) 0.0136(8) -0.0125(8) -0.0095(8)
C223 0.0256(9) 0.0174(9) 0.0328(10) 0.0026(8) -0.0128(8) -0.0028(7)
C224 0.0196(8) 0.0199(8) 0.0217(9) -0.0004(7) -0.0052(7) -0.0017(7)
B2 0.0125(8) 0.0167(9) 0.0154(9) 0.0014(7) -0.0002(7) 0.0004(7)

loop_
_atom_site_label
_atom_site_type_symbol
_atom_site_thermal_displace_type
_atom_site_fract_x
_atom_site_fract_y
_atom_site_fract_z
_atom_site_occupancy
_atom_site_U_iso_or_equiv
Ti1 Ti Uani 0.17010(3) 0.19187(1) 0.35004(2) 1.000 0.0155(1)
C11 C Uani 0.26206(15) 0.08587(8) 0.32793(9) 1.000 0.0172(5)
C12 C Uani 0.16832(15) 0.07131(8) 0.37416(10) 1.000 0.0180(5)
C13 C Uani 0.19728(15) 0.10475(9) 0.44133(9) 1.000 0.0186(5)
C14 C Uani 0.31115(15) 0.13920(9) 0.43863(9) 1.000 0.0186(5)
C15 C Uani 0.34946(15) 0.12878(9) 0.36797(10) 1.000 0.0181(5)
C16 C Uani 0.27747(17) 0.05248(9) 0.25612(10) 1.000 0.0214(5)
C17 C Uani 0.06541(17) 0.02140(10) 0.35955(11) 1.000 0.0234(5)
C18 C Uani 0.12563(18) 0.09646(11) 0.50636(10) 1.000 0.0242(5)
C19 C Uani 0.38415(18) 0.17131(11) 0.50230(11) 1.000 0.0252(5)
C110 C Uani 0.46622(17) 0.15447(11) 0.34150(12) 1.000 0.0249(6)
C111 C Uani 0.06783(16) 0.29620(9) 0.33398(10) 1.000 0.0184(5)
C112 C Uani 0.02855(17) 0.26315(9) 0.39631(10) 1.000 0.0218(5)
C113 C Uani 0.12885(17) 0.25900(9) 0.44905(10) 1.000 0.0228(5)
C114 C Uani 0.23058(17) 0.28957(9) 0.41997(10) 1.000 0.0204(5)
C115 C Uani 0.19341(15) 0.31389(8) 0.34896(9) 1.000 0.0172(5)
C116 C Uani 0.27218(15) 0.35089(9) 0.29803(10) 1.000 0.0189(5)
C117 C Uani 0.38626(16) 0.38494(9) 0.33796(11) 1.000 0.0232(5)
C118 C Uani 0.35040(18) 0.44425(10) 0.38640(11) 1.000 0.0258(6)
C119 C Uani 0.27891(17) 0.49854(9) 0.33946(10) 1.000 0.0238(5)
C120 C Uani 0.35837(18) 0.52645(9) 0.28160(11) 1.000 0.0240(5)
C121 C Uani 0.39434(17) 0.46753(9) 0.23320(10) 1.000 0.0235(5)
C122 C Uani 0.46565(17) 0.41341(10) 0.28056(12) 1.000 0.0274(6)
C123 C Uani 0.28013(18) 0.43448(10) 0.19495(10) 1.000 0.0243(5)
C124 C Uani 0.19972(16) 0.40625(9) 0.25177(10) 1.000 0.0201(5)
C125 C Uani 0.16444(16) 0.46479(9) 0.30123(11) 1.000 0.0228(5)
C21 C Uani 0.74433(14) 0.31010(8) 0.24100(9) 1.000 0.0164(4)
C22 C Uani 0.79997(15) 0.37240(9) 0.26329(10) 1.000 0.0180(5)
C23 C Uani 0.80579(16) 0.39537(10) 0.33508(10) 1.000 0.0219(5)
C24 C Uani 0.75444(16) 0.35692(10) 0.38738(10) 1.000 0.0230(5)
C25 C Uani 0.69914(16) 0.29515(10) 0.36766(10) 1.000 0.0222(5)
C26 C Uani 0.69533(15) 0.27222(9) 0.29596(10) 1.000 0.0191(5)
C27 C Uani 0.64874(14) 0.22448(8) 0.13070(9) 1.000 0.0155(4)
C28 C Uani 0.52810(15) 0.22935(9) 0.14896(10) 1.000 0.0188(5)
C29 C Uani 0.43639(16) 0.18567(9) 0.11944(10) 1.000 0.0219(5)
C210 C Uani 0.46134(16) 0.13550(9) 0.06964(10) 1.000 0.0223(5)
C211 C Uani 0.57904(16) 0.12975(9) 0.04968(10) 1.000 0.0217(5)
C212 C Uani 0.66993(16) 0.17310(9) 0.08042(10) 1.000 0.0198(5)
C213 C Uani 0.89037(15) 0.24576(8) 0.16771(9) 1.000 0.0153(4)
C214 C Uani 0.90985(15) 0.18546(8) 0.20897(9) 1.000 0.0168(5)
C215 C Uani 1.02506(16) 0.15871(9) 0.22850(9) 1.000 0.0187(5)
C216 C Uani 1.12838(16) 0.19292(9) 0.20776(10) 1.000 0.0189(5)
C217 C Uani 1.11243(15) 0.25204(9) 0.16570(10) 1.000 0.0190(5)
C218 C Uani 0.99628(15) 0.27726(9) 0.14598(9) 1.000 0.0161(5)
C219 C Uani 0.73817(14) 0.34092(8) 0.09522(9) 1.000 0.0165(4)
C220 C Uani 0.78169(16) 0.33288(10) 0.02626(10) 1.000 0.0214(5)
C221 C Uani 0.75726(18) 0.38036(11) -0.02957(11) 1.000 0.0278(6)
C222 C Uani 0.68918(18) 0.43865(10) -0.01891(11) 1.000 0.0288(6)
C223 C Uani 0.64397(18) 0.44815(9) 0.04829(11) 1.000 0.0263(5)
C224 C Uani 0.66822(16) 0.40030(9) 0.10361(10) 1.000 0.0209(5)
B2 B Uani 0.75389(16) 0.28063(9) 0.15788(10) 1.000 0.0150(5)
H110' H Uiso 0.46384 0.15792 0.28916 1.00(4) 0.042(2)
H110" H Uiso 0.53263 0.12467 0.35564 1.00(5) 0.067(3)
H118' H Uiso 0.30256 0.42514 0.42357 1.00(4) 0.0285(19)
H120' H Uiso 0.43138 0.54948 0.30594 1.00(4) 0.033(2)
H122' H Uiso 0.49595 0.37717 0.24860 1.00(3) 0.0175(17)
H123' H Uiso 0.23072 0.46946 0.16313 1.00(4) 0.0236(18)
H125' H Uiso 0.11811 0.50049 0.27217 1.00(4) 0.0209(18)
H16 H Uiso 0.33196 0.07906 0.22771 1.00(4) 0.0267(19)
H16' H Uiso 0.20327 0.04844 0.22704 1.00(4) 0.036(2)
H16" H Uiso 0.30917 0.00284 0.26602 1.00(4) 0.039(2)
H17 H Uiso 0.08304 -0.02039 0.39190 1.00(4) 0.039(2)
H17' H Uiso 0.05121 0.00534 0.30469 1.00(4) 0.0352(19)
H17" H Uiso -0.00985 0.04137 0.37403 1.00(4) 0.038(2)
H18 H Uiso 0.03852 0.10697 0.49694 1.00(4) 0.028(2)
H18' H Uiso 0.15851 0.12991 0.54712 1.00(4) 0.037(2)
H18" H Uiso 0.13742 0.04976 0.52007 1.00(5) 0.059(2)
H19 H Uiso 0.42560 0.13782 0.52847 1.00(5) 0.050(2)
H19' H Uiso 0.33072 0.19613 0.53724 1.00(5) 0.048(2)
H19" H Uiso 0.44524 0.20220 0.48387 1.00(4) 0.039(2)
H110 H Uiso 0.48423 0.20361 0.35724 1.00(5) 0.053(2)
H111 H Uiso 0.01912 0.30551 0.28793 1.00(4) 0.0218(19)
H112 H Uiso -0.05273 0.24707 0.40027 1.00(4) 0.0248(19)
H113 H Uiso 0.12705 0.23923 0.49858 1.00(4) 0.037(2)
H114 H Uiso 0.31008 0.29493 0.44560 1.00(4) 0.0184(18)
H116 H Uiso 0.29770 0.31606 0.26200 1.00(4) 0.0190(18)
H117 H Uiso 0.43516 0.35126 0.36799 1.00(3) 0.0189(17)
H118 H Uiso 0.43073 0.46489 0.41372 1.00(4) 0.0206(18)
H119 H Uiso 0.25591 0.53650 0.37070 1.00(4) 0.0229(18)
H120 H Uiso 0.31138 0.56034 0.24992 1.00(4) 0.039(2)
H121 H Uiso 0.44693 0.48361 0.19449 1.00(4) 0.0287(18)
H122 H Uiso 0.54305 0.43556 0.30764 1.00(4) 0.0295(19)
H123 H Uiso 0.30362 0.39793 0.16210 1.00(4) 0.0338(19)
H124 H Uiso 0.12832 0.38764 0.22703 1.00(4) 0.0181(18)
H125 H Uiso 0.11502 0.44648 0.34086 1.00(4) 0.0299(19)
H22 H Uiso 0.83525 0.39972 0.22766 1.00(3) 0.0202(17)
H23 H Uiso 0.84010 0.43756 0.34849 1.00(4) 0.0205(17)
H24 H Uiso 0.75716 0.37349 0.43902 1.00(4) 0.0253(18)
H25 H Uiso 0.66306 0.26590 0.40178 1.00(3) 0.0108(16)
H26 H Uiso 0.66540 0.23009 0.28540 1.00(4) 0.0206(18)
H28 H Uiso 0.50737 0.26196 0.18069 1.00(4) 0.0244(19)
H29 H Uiso 0.35580 0.19097 0.13269 1.00(4) 0.026(2)
H210 H Uiso 0.40005 0.10343 0.05192 1.00(4) 0.028(2)
H211 H Uiso 0.59727 0.09604 0.01861 1.00(4) 0.0263(19)
H212 H Uiso 0.75430 0.16718 0.06653 1.00(4) 0.0197(18)
H214 H Uiso 0.83829 0.15964 0.22755 1.00(3) 0.0159(17)
H215 H Uiso 1.03112 0.11264 0.25495 1.00(4) 0.0219(17)
H216 H Uiso 1.20551 0.17291 0.21844 1.00(4) 0.0233(19)
H217 H Uiso 1.18186 0.27406 0.15021 1.00(3) 0.0119(17)
H218 H Uiso 0.98800 0.31669 0.11790 1.00(3) 0.0088(16)
H220 H Uiso 0.83190 0.29062 0.01736 1.00(3) 0.0183(17)
H221 H Uiso 0.79053 0.37352 -0.07525 1.00(4) 0.0332(19)
H222 H Uiso 0.67207 0.47124 -0.05811 1.00(4) 0.0252(18)
H223 H Uiso 0.59265 0.48835 0.06031 1.00(4) 0.0231(18)
H224 H Uiso 0.63473 0.40876 0.14883 1.00(4) 0.0222(18)

loop_
_atom_type_symbol
_atom_type_description
_atom_type_scat_dispersion_real
_atom_type_scat_dispersion_imag
_atom_type_scat_source
Ti Ti 0.2776 0.4457 'International Tables Vol C Tables 4.2.6.8 and 6.1.1.4'
B B 0.0013 0.0007 'International Tables Vol C Tables 4.2.6.8 and 6.1.1.4'
H H 0.0000 0.0000 'International Tables Vol C Tables 4.2.6.8 and 6.1.1.4'
C C 0.0033 0.0016 'International Tables Vol C Tables 4.2.6.8 and 6.1.1.4'

loop_
_geom_angle_atom_site_label_1
_geom_angle_atom_site_label_2
_geom_angle_atom_site_label_3
_geom_angle
_geom_angle_publ_flag
C11 Ti1 C12 35.00(6) yes
C11 Ti1 C13 57.95(6) yes
C11 Ti1 C14 58.29(6) yes
C11 Ti1 C15 35.49(6) yes
C11 Ti1 C111 162.80(6) yes
C11 Ti1 C112 155.26(6) yes
C11 Ti1 C113 138.58(6) yes
C11 Ti1 C114 134.33(6) yes
C11 Ti1 C115 145.36(6) yes
C12 Ti1 C13 34.22(6) yes
C12 Ti1 C14 57.64(6) yes
C12 Ti1 C15 58.40(6) yes
C12 Ti1 C111 150.28(6) yes
C12 Ti1 C112 120.31(6) yes
C12 Ti1 C113 113.75(6) yes
C12 Ti1 C114 134.37(6) yes
C12 Ti1 C115 168.81(6) yes
C13 Ti1 C14 34.92(6) yes
C13 Ti1 C15 58.38(6) yes
C13 Ti1 C111 137.48(6) yes
C13 Ti1 C112 102.30(6) yes
C13 Ti1 C113 82.57(6) yes
C13 Ti1 C114 100.44(6) yes
C13 Ti1 C115 134.98(6) yes
C14 Ti1 C15 35.09(6) yes
C14 Ti1 C111 137.85(6) yes
C14 Ti1 C112 115.38(6) yes
C14 Ti1 C113 82.56(6) yes
C14 Ti1 C114 80.94(6) yes
C14 Ti1 C115 111.81(6) yes
C15 Ti1 C111 150.94(6) yes
C15 Ti1 C112 149.39(7) yes
C15 Ti1 C113 114.47(7) yes
C15 Ti1 C114 99.04(6) yes
C15 Ti1 C115 115.87(6) yes
C111 Ti1 C112 35.56(6) yes
C111 Ti1 C113 58.60(6) yes
C111 Ti1 C114 58.18(6) yes
C111 Ti1 C115 35.17(6) yes
C112 Ti1 C113 35.23(7) yes
C112 Ti1 C114 58.66(6) yes
C112 Ti1 C115 58.82(6) yes
C113 Ti1 C114 35.29(6) yes
C113 Ti1 C115 58.36(6) yes
C114 Ti1 C115 34.58(6) yes
Ti1 C11 C12 73.95(9) yes
Ti1 C11 C15 71.17(9) yes
Ti1 C11 C16 128.40(12) yes
C12 C11 C15 107.53(15) no
C12 C11 C16 126.03(15) no
C15 C11 C16 125.63(15) no
Ti1 C12 C11 71.05(9) yes
Ti1 C12 C13 72.67(10) yes
Ti1 C12 C17 128.58(12) yes
C11 C12 C13 108.29(14) no
C11 C12 C17 126.93(16) no
C13 C12 C17 124.26(16) no
Ti1 C13 C12 73.11(10) yes
Ti1 C13 C14 72.13(10) yes
Ti1 C13 C18 126.55(12) yes
C12 C13 C14 108.32(14) no
C12 C13 C18 123.78(16) no
C14 C13 C18 127.46(15) no
Ti1 C14 C13 72.94(10) yes
Ti1 C14 C15 70.53(10) yes
Ti1 C14 C19 128.69(13) yes
C13 C14 C15 107.68(15) no
C13 C14 C19 125.43(15) no
C15 C14 C19 126.34(16) no
Ti1 C15 C11 73.33(9) yes
Ti1 C15 C14 74.38(10) yes
Ti1 C15 C110 121.36(13) yes
C11 C15 C14 108.13(15) no
C11 C15 C110 125.81(16) no
C14 C15 C110 125.95(16) no
Ti1 C111 C112 71.48(10) yes
Ti1 C111 C115 74.79(10) yes
C112 C111 C115 108.60(16) no
Ti1 C112 C111 72.96(10) yes
Ti1 C112 C113 72.78(11) yes
C111 C112 C113 107.67(16) no
Ti1 C113 C112 71.99(11) yes
Ti1 C113 C114 73.77(10) yes
C112 C113 C114 108.37(16) no
Ti1 C114 C113 70.94(10) yes
Ti1 C114 C115 74.04(10) yes
C113 C114 C115 108.59(16) no
Ti1 C115 C111 70.04(9) yes
Ti1 C115 C114 71.38(10) yes
Ti1 C115 C116 123.06(11) yes
C111 C115 C114 106.74(15) no
C111 C115 C116 126.64(15) no
C114 C115 C116 126.62(15) no
C115 C116 C117 113.50(15) no
C115 C116 C124 111.97(14) no
C117 C116 C124 108.42(14) no
H16' C16 H16" 106.42 no
C11 C16 H16" 108.37 no
C11 C16 H16 111.52 no
C11 C16 H16' 111.94 no
H16 C16 H16' 106.65 no
H16 C16 H16" 111.86 no
C116 C117 C122 108.67(16) no
C116 C117 C118 110.89(15) no
C12 C17 H17 108.41 no
C12 C17 H17' 113.92 no
C12 C17 H17" 109.93 no
H17 C17 H17' 108.95 no
H17 C17 H17" 106.28 no
H17' C17 H17" 109.07 no
C118 C117 C122 108.75(15) no
C13 C18 H18' 109.53 no
C13 C18 H18" 104.18 no
C13 C18 H18 114.64 no
C117 C118 C119 109.89(16) no
H18' C18 H18" 112.50 no
H18 C18 H18" 110.72 no
H18 C18 H18' 105.46 no
C120 C119 C125 109.43(15) no
C118 C119 C125 108.56(15) no
H19' C19 H19" 112.09 no
H19 C19 H19' 107.19 no
H19 C19 H19" 107.14 no
C118 C119 C120 109.65(15) no
C14 C19 H19 108.70 no
C14 C19 H19' 112.77 no
C14 C19 H19" 108.74 no
C119 C120 C121 109.44(14) no
C122 C121 C123 109.09(15) no
C120 C121 C123 109.71(16) no
C120 C121 C122 109.48(16) no
C117 C122 C121 110.05(15) no
C121 C123 C124 110.04(15) no
C116 C124 C123 108.80(14) no
C116 C124 C125 109.88(15) no
C123 C124 C125 109.42(15) no
C119 C125 C124 110.31(14) no
C15 C110 H110' 113.81 no
C15 C110 H110" 111.62 no
C15 C110 H110 111.85 no
H110' C110 H110" 105.25 no
H110' C110 H110 101.84 no
H110" C110 H110 111.95 no
Ti1 C111 H111 119.48 no
C112 C111 H111 126.91 no
C115 C111 H111 124.49 no
Ti1 C112 H112 120.02 no
C111 C112 H112 124.72 no
C113 C112 H112 127.61 no
Ti1 C113 H113 121.59 no
C112 C113 H113 125.07 no
C114 C113 H113 126.53 no
Ti1 C114 H114 123.56 no
C113 C114 H114 125.32 no
C115 C114 H114 126.01 no
C115 C116 H116 107.29 no
C117 C116 H116 109.65 no
C124 C116 H116 105.70 no
C116 C117 H117 110.96 no
C118 C117 H117 109.55 no
C122 C117 H117 107.95 no
C117 C118 H118' 107.76 no
C117 C118 H118 108.21 no
C119 C118 H118' 111.95 no
C119 C118 H118 111.57 no
H118' C118 H118 107.30 no
C118 C119 H119 109.71 no
C120 C119 H119 109.41 no
C125 C119 H119 110.08 no
C119 C120 H120' 109.84 no
C119 C120 H120 109.91 no
C121 C120 H120' 111.03 no
C121 C120 H120 107.96 no
H120' C120 H120 108.64 no
C120 C121 H121 112.04 no
C122 C121 H121 108.38 no
C123 C121 H121 108.09 no
C22 C21 C26 115.68(15) no
C22 C21 B2 120.55(14) yes
C26 C21 B2 123.30(14) yes
C117 C122 H122' 113.17 no
C117 C122 H122 108.44 no
C121 C122 H122' 109.57 no
C21 C22 C23 122.37(16) no
C121 C122 H122 109.80 no
H122' C122 H122 105.70 no
C124 C123 H123' 108.53 no
C121 C123 H123' 110.74 no
C124 C123 H123 111.14 no
H123' C123 H123 106.80 no
C121 C123 H123 109.55 no
C22 C23 C24 120.07(17) no
C116 C124 H124 111.11 no
C23 C24 C25 119.31(17) no
C123 C124 H124 108.62 no
C125 C124 H124 108.97 no
H125' C125 H125 110.48 no
C119 C125 H125' 107.82 no
C119 C125 H125 107.25 no
C124 C125 H125' 110.53 no
C124 C125 H125 110.36 no
C24 C25 C26 120.14(17) no
C21 C26 C25 122.42(16) no
C28 C27 C212 115.33(15) no
C28 C27 B2 122.73(14) yes
C212 C27 B2 121.52(14) yes
C27 C28 C29 122.31(16) no
C28 C29 C210 120.47(16) no
C21 C22 H22 118.51 no
C23 C22 H22 119.12 no
C22 C23 H23 121.23 no
C24 C23 H23 118.62 no
C23 C24 H24 120.51 no
C25 C24 H24 120.18 no
C24 C25 H25 123.03 no
C26 C25 H25 116.83 no
C21 C26 H26 118.98 no
C25 C26 H26 118.44 no
C29 C28 H28 117.48 no
C27 C28 H28 120.21 no
C28 C29 H29 119.78 no
C210 C29 H29 119.75 no
C29 C210 C211 118.80(16) no
C210 C211 C212 120.03(17) no
C27 C212 C211 123.05(16) no
C214 C213 C218 115.41(15) no
C218 C213 B2 124.22(14) yes
C214 C213 B2 119.76(14) yes
C213 C214 C215 122.90(15) no
C214 C215 C216 119.84(16) no
C215 C216 C217 118.82(16) no
C216 C217 C218 120.27(16) no
C213 C218 C217 122.71(16) no
C220 C219 B2 122.00(14) yes
C220 C219 C224 115.34(15) no
C224 C219 B2 122.26(14) yes
C219 C220 C221 122.20(17) no
C220 C221 C222 120.75(18) no
C221 C222 C223 118.72(18) no
C222 C223 C224 120.16(17) no
C219 C224 C223 122.83(17) no
C29 C210 H210 120.61 no
C211 C210 H210 120.45 no
C212 C211 H211 120.20 no
C210 C211 H211 119.67 no
C27 C212 H212 118.18 no
C211 C212 H212 118.77 no
C213 C214 H214 120.63 no
C215 C214 H214 116.44 no
C216 C215 H215 121.97 no
C214 C215 H215 118.07 no
C215 C216 H216 119.21 no
C217 C216 H216 121.66 no
C218 C217 H217 120.97 no
C216 C217 H217 118.75 no
C213 C218 H218 118.62 no
C217 C218 H218 118.66 no
C219 C220 H220 118.30 no
C221 C220 H220 119.49 no
C222 C221 H221 119.75 no
C220 C221 H221 119.46 no
C221 C222 H222 120.25 no
C223 C222 H222 121.01 no
C222 C223 H223 123.92 no
C224 C223 H223 115.92 no
C223 C224 H224 117.28 no
C219 C224 H224 119.89 no
C21 B2 C213 100.42(12) yes
C21 B2 C219 112.93(13) yes
C27 B2 C219 103.87(13) yes
C213 B2 C219 114.01(13) yes
C27 B2 C213 111.78(13) yes
C21 B2 C27 114.25(13) yes

loop_
_geom_bond_atom_site_label_1
_geom_bond_atom_site_label_2
_geom_bond_distance
_geom_bond_publ_flag
Ti1 C11 2.3521(16) yes
Ti1 C12 2.3901(16) yes
Ti1 C13 2.3844(17) yes
Ti1 C14 2.3739(17) yes
Ti1 C15 2.3239(17) yes
Ti1 C111 2.3287(18) yes
Ti1 C112 2.3096(19) yes
Ti1 C113 2.3197(18) yes
Ti1 C114 2.3564(18) yes
Ti1 C115 2.3908(16) yes
C11 C12 1.427(2) no
C11 C15 1.426(2) no
C11 C16 1.495(2) no
C12 C13 1.405(2) no
C12 C17 1.498(3) no
C13 C14 1.428(2) no
C13 C18 1.502(3) no
C14 C15 1.417(2) no
C14 C19 1.492(3) no
C15 C110 1.504(3) no
C111 C112 1.417(3) no
C111 C115 1.427(2) no
C112 C113 1.401(3) no
C113 C114 1.418(3) no
C114 C115 1.411(2) no
C115 C116 1.517(2) no
C116 C117 1.544(3) no
C116 C124 1.547(3) no
C16 H16 0.9800 no
C16 H16' 0.9364 no
C16 H16" 1.0382 no
C117 C118 1.533(3) no
C117 C122 1.536(3) no
C17 H17" 0.9755 no
C17 H17 1.0156 no
C17 H17' 1.0525 no
C118 C119 1.534(3) no
C18 H18 0.9806 no
C18 H18" 0.9494 no
C18 H18' 1.0319 no
C19 H19' 1.0315 no
C19 H19" 0.9864 no
C119 C125 1.532(3) no
C119 C120 1.539(3) no
C19 H19 0.9074 no
C120 C121 1.527(3) no
C121 C122 1.535(3) no
C121 C123 1.524(3) no
C123 C124 1.534(3) no
C124 C125 1.531(3) no
C110 H110' 0.9616 no
C110 H110" 0.9506 no
C110 H110 1.0140 no
C111 H111 0.9748 no
C112 H112 0.9580 no
C113 H113 0.9899 no
C114 H114 0.9599 no
C116 H116 1.0063 no
C117 H117 0.9841 no
C118 H118' 0.9752 no
C118 H118 1.0547 no
C119 H119 0.9838 no
C120 H120' 0.9899 no
C120 H120 0.9926 no
C121 H121 1.0088 no
C21 C22 1.403(2) no
C21 C26 1.400(2) no
C21 B2 1.644(2) yes
C22 C23 1.388(3) no
C122 H122' 0.9958 no
C122 H122 1.0393 no
C123 H123' 1.0207 no
C23 C24 1.381(3) no
C123 H123 0.9836 no
C24 C25 1.381(3) no
C124 H124 0.9428 no
C125 H125 1.0144 no
C125 H125' 0.9886 no
C25 C26 1.388(3) no
C27 C28 1.405(2) no
C27 B2 1.636(2) yes
C27 C212 1.396(2) no
C28 C29 1.391(2) no
C29 C210 1.384(3) no
C22 H22 0.9544 no
C23 H23 0.9280 no
C24 H24 0.9997 no
C25 H25 0.9606 no
C26 H26 0.8987 no
C28 H28 0.9059 no
C29 H29 0.9484 no
C210 C211 1.385(3) no
C211 C212 1.388(3) no
C213 C218 1.409(2) no
C213 C214 1.403(2) no
C213 B2 1.644(2) yes
C214 C215 1.388(2) no
C215 C216 1.403(2) no
C216 C217 1.389(3) no
C217 C218 1.387(2) no
C219 C220 1.405(2) no
C219 C224 1.406(2) no
C219 B2 1.642(2) yes
C220 C221 1.388(3) no
C221 C222 1.385(3) no
C222 C223 1.387(3) no
C223 C224 1.386(3) no
C210 H210 0.9541 no
C211 H211 0.9050 no
C212 H212 0.9938 no
C214 H214 1.0209 no
C215 H215 1.0196 no
C216 H216 0.9386 no
C217 H217 0.9442 no
C218 H218 0.9248 no
C220 H220 1.0137 no
C221 H221 0.9564 no
C222 H222 0.9650 no
C223 H223 1.0026 no
C224 H224 0.9547 no

loop_
_geom_contact_atom_site_label_1
_geom_contact_atom_site_label_2
_geom_contact_distance
_geom_contact_site_symmetry_2
_geom_contact_publ_flag
Ti1 C214 3.6798(17) 1_455 no
Ti1 C215 2.6976(17) 1_455 no
Ti1 C216 2.6103(19) 1_455 no
Ti1 C217 3.5824(19) 1_455 no
Ti1 H116 3.2977 . no
Ti1 H215 2.6961 1_455 no
Ti1 H216 2.5122 1_455 no
C11 C13 2.295(2) . no
C11 C14 2.302(2) . no
C11 C17 2.617(3) . no
C11 C110 2.608(3) . no
C11 C215 3.356(2) 1_455 no
C11 C216 3.282(2) 1_455 no
C12 C15 2.301(2) . no
C12 C223 3.391(3) 2_645 no
C12 C14 2.296(2) . no
C12 C215 3.427(2) 1_455 no
C12 C16 2.603(3) . no
C12 C18 2.564(3) . no
C13 C223 3.512(3) 2_645 no
C13 C15 2.297(2) . no
C13 C17 2.567(3) . no
C13 C11 2.295(2) . no
C13 C113 3.104(2) . no
C13 C19 2.595(3) . no
C14 C11 2.302(2) . no
C14 C114 3.070(2) . no
C14 C12 2.296(2) . no
C14 C18 2.627(3) . no
C14 C110 2.602(3) . no
C14 C113 3.097(2) . no
C15 C12 2.301(2) . no
C15 C13 2.297(2) . no
C15 C114 3.560(2) . no
C15 C19 2.596(3) . no
C15 C16 2.598(3) . no
C16 C215 3.465(3) 1_455 no
C16 C216 3.270(3) 1_455 no
C16 C23 3.567(3) 2_645 no
C17 C215 3.597(3) 1_455 no
C19 C29 3.534(3) 4_555 no
C19 C28 3.564(3) 4_555 no
C22 C111 3.446(2) 1_655 no
C22 C224 3.193(3) . no
C23 C111 3.475(3) 1_655 no
C23 C16 3.567(3) 2_655 no
C24 C112 3.520(3) 1_655 no
C26 C28 3.231(3) . no
C26 C110 3.568(3) . no
C26 C214 3.423(2) . no
C28 C19 3.564(3) 4_554 no
C28 C26 3.231(3) . no
C29 C19 3.534(3) 4_554 no
C110 C26 3.568(3) . no
C111 C22 3.446(2) 1_455 no
C11 H216 2.6588 1_455 no
C111 C125 3.521(2) . no
C111 C23 3.475(3) 1_455 no
C111 C217 3.290(3) 1_455 no
C111 C114 2.278(3) . no
C111 C215 3.313(2) 1_455 no
C111 C214 3.492(2) 1_455 no
C111 C218 3.488(2) 1_455 no
C11 H215 2.8099 1_455 no
C111 C113 2.275(3) . no
C111 C116 2.631(2) . no
C111 C216 3.188(3) 1_455 no
C112 C114 2.286(3) . no
C112 C115 2.309(2) . no
C12 H215 2.6644 1_455 no
C112 C24 3.520(3) 1_455 no
C113 C19 3.356(3) . no
C113 C115 2.297(2) . no
C113 C14 3.097(2) . no
C13 H113 2.9530 . no
C113 C111 2.275(3) . no
C113 C13 3.104(2) . no
C113 C18 3.338(3) . no
C114 C111 2.278(3) . no
C14 H114 3.0360 . no
C114 C116 2.617(3) . no
C14 H113 3.0899 . no
C114 C14 3.070(2) . no
C114 C112 2.286(3) . no
C114 C19 3.158(3) . no
C114 C118 3.370(3) . no
C114 C15 3.560(2) . no
C115 C113 2.297(2) . no
C115 C112 2.309(2) . no
C15 H223 3.0764 2_645 no
C115 C216 3.527(2) 1_455 no
C16 H216 2.5506 1_455 no
C116 C120 3.569(2) . no
C16 H110' 2.9268 . no
C16 H215 2.9547 1_455 no
C16 H17' 2.8769 . no
C116 C217 3.450(3) 1_455 no
C17 H16' 3.0351 . no
C17 H18 3.0621 . no
C17 H215 2.6181 1_455 no
C17 H18" 3.0305 . no
C17 H125' 3.0297 2_545 no
C118 C114 3.370(3) . no
C118 C123 3.533(3) . no
C18 H19' 2.9922 . no
C18 H17" 2.9323 . no
C18 H113 2.7846 . no
C119 C211 3.539(3) 2_655 no
C19 H114 2.7179 . no
C19 H18' 2.8103 . no
C19 H110 3.0446 . no
C120 C116 3.569(2) . no
C21 H224 2.7620 . no
C21 H28 2.8937 . no
C21 H111 3.0696 1_655 no
C21 H122' 3.0477 . no
C122 C125 3.521(3) . no
C22 H16" 2.8404 2_655 no
C22 H224 2.7403 . no
C22 H111 2.7432 1_655 no
C23 H16" 2.9980 2_655 no
C23 H122 2.9950 . no
C123 C118 3.533(3) . no
C24 H112 3.0087 1_655 no
C124 C217 3.487(3) 1_455 no
C24 H122 3.0444 . no
C125 C111 3.521(2) . no
C25 H110 2.9558 . no
C125 C122 3.521(3) . no
C25 H112 2.8981 1_655 no
C26 H122' 3.0657 . no
C26 H214 3.0405 . no
C26 H110 2.9934 . no
C26 H28 2.8247 . no
C27 H26 2.8322 . no
C27 H214 2.9010 . no
C28 H110' 3.0684 . no
C28 H26 2.8017 . no
C29 H19' 2.9328 4_554 no
C110 H16 2.8508 . no
C110 H19" 2.8056 . no
C110 H26 2.9116 . no
C111 H125 2.9735 . no
C111 H112 2.1143 . no
C111 H124 2.7793 . no
C211 C119 3.539(3) 2_645 no
C112 H113 2.1299 . no
C212 C220 3.525(3) . no
C212 C214 3.382(2) . no
C112 H111 2.1483 . no
C113 H114 2.1225 . no
C113 H18' 3.0922 . no
C113 H112 2.1258 . no
C113 H19' 2.8959 . no
C114 H19' 2.9526 . no
C114 H117 2.8010 . no
C214 C26 3.423(2) . no
C114 H113 2.1588 . no
C114 H118' 2.7561 . no
C214 C212 3.382(2) . no
C114 H19" 3.0562 . no
C214 C111 3.492(2) 1_655 no
C214 Ti1 3.6798(17) 1_655 no
C215 C111 3.313(2) 1_655 no
C215 C17 3.597(3) 1_655 no
C115 H118' 2.7761 . no
C215 Ti1 2.6976(17) 1_655 no
C115 H125 2.7227 . no
C215 C11 3.356(2) 1_655 no
C215 C12 3.427(2) 1_655 no
C115 H111 2.1359 . no
C215 C16 3.465(3) 1_655 no
C115 H114 2.1228 . no
C216 C111 3.188(3) 1_655 no
C216 C16 3.270(3) 1_655 no
C216 Ti1 2.6103(19) 1_655 no
C216 C11 3.282(2) 1_655 no
C216 C115 3.527(2) 1_655 no
C217 C111 3.290(3) 1_655 no
C217 C124 3.487(3) 1_655 no
C217 C116 3.450(3) 1_655 no
C217 Ti1 3.5824(19) 1_655 no
C117 H114 2.8289 . no
C218 C220 3.258(2) . no
C218 C111 3.488(2) 1_655 no
C220 C212 3.525(3) . no
C220 C218 3.258(2) . no
C223 C12 3.391(3) 2_655 no
C223 C13 3.512(3) 2_655 no
C124 H111 2.9158 . no
C224 C22 3.193(3) . no
C125 H17' 3.0293 2_555 no
C210 H120' 2.9856 2_645 no
C210 H114 3.0139 4_554 no
C211 H120' 3.0901 2_645 no
C211 H119 2.8705 2_645 no
C211 H24 2.9573 4_554 no
C212 H24 2.9946 4_554 no
C212 H119 2.9006 2_645 no
C213 H220 2.9099 . no
C213 H212 2.7413 . no
C213 H111 2.7655 1_655 no
C214 H212 3.0096 . no
C214 H111 2.9477 1_655 no
C215 H16' 2.9119 1_655 no
C215 H111 3.0635 1_655 no
C216 H111 2.9604 1_655 no
C216 H29 2.9729 1_655 no
C216 H16' 2.9445 1_655 no
C217 H116 2.8574 1_655 no
C217 H111 2.7606 1_655 no
C217 H124 2.8702 1_655 no
C217 H29 3.0466 1_655 no
C217 H113 3.0939 4_654 no
C218 H124 2.9229 1_655 no
C218 H220 2.8490 . no
C218 H111 2.6533 1_655 no
C219 H218 2.7849 . no
C219 H22 2.8070 . no
C220 H218 2.7154 . no
C221 H110" 3.0967 4_554 no
C222 H110" 3.0085 4_554 no
C222 H18" 2.8883 2_655 no
C223 H19 2.9256 4_554 no
C224 H22 2.7897 . no
C224 H19 2.9835 4_554 no
H110' C16 2.9268 . no
H110' C28 3.0684 . no
H110' H16 2.3309 . no
H110" C221 3.0967 4_555 no
H110" C222 3.0085 4_555 no
H118' C114 2.7561 . no
H118' C115 2.7761 . no
H118' H114 2.5683 . no
H118' H125 2.4808 . no
H118' H210 2.5574 4_555 no
H120' H118 2.5762 . no
H120' H122 2.5359 . no
H120' C210 2.9856 2_655 no
H120' C211 3.0901 2_655 no
H122' C21 3.0477 . no
H122' C26 3.0657 . no
H122' H28 2.5763 . no
H122' H116 2.5201 . no
H122' H123 2.5571 . no
H122' H224 2.5706 . no
H123' H125' 2.5276 . no
H123' H120 2.4891 . no
H123' H222 2.5681 3_665 no
H125' H123' 2.5276 . no
H125' H120 2.4952 . no
H125' C17 3.0297 2_555 no
H125' H17' 2.2321 2_555 no
H16 C110 2.8508 . no
H16 H110' 2.3309 . no
H16 H216 2.2949 1_455 no
H16' C17 3.0351 . no
H16' C216 2.9445 1_455 no
H16' H17' 2.4495 . no
H16' H215 2.3684 1_455 no
H16' H216 2.4298 1_455 no
H16' H23 2.5868 2_645 no
H16' C215 2.9119 1_455 no
H16" C22 2.8404 2_645 no
H16" H22 2.5719 2_645 no
H16" H122 2.5725 2_645 no
H16" C23 2.9980 2_645 no
H16" H224 2.4500 2_645 no
H17' H16' 2.4495 . no
H17' H215 2.2832 1_455 no
H17' C16 2.8769 . no
H17' H125' 2.2321 2_545 no
H17' H22 2.5083 2_645 no
H17' C125 3.0293 2_545 no
H17" C18 2.9323 . no
H18 C17 3.0621 . no
H18' C113 3.0922 . no
H18' H19' 2.3157 . no
H18' C19 2.8103 . no
H18' H123 2.5825 4_555 no
H18' H113 2.3217 . no
H18" C17 3.0305 . no
H18" C222 2.8883 2_645 no
H19 C224 2.9835 4_555 no
H19 C223 2.9256 4_555 no
H19' C18 2.9922 . no
H19' C114 2.9526 . no
H19' H18' 2.3157 . no
H19' C113 2.8959 . no
H19' H113 2.4377 . no
H19' H114 2.5526 . no
H19' C29 2.9328 4_555 no
H19" C110 2.8056 . no
H19" C114 3.0562 . no
H19" H110 2.4053 . no
H19" H114 2.4032 . no
H22 C224 2.7897 . no
H22 H224 2.5300 . no
H22 C219 2.8070 . no
H22 H17' 2.5083 2_655 no
H22 H16" 2.5719 2_655 no
H23 H16' 2.5868 2_655 no
H24 H211 2.4663 4_555 no
H24 C212 2.9946 4_555 no
H24 C211 2.9573 4_555 no
H24 H212 2.4755 4_555 no
H25 H110 2.3911 . no
H26 C27 2.8322 . no
H26 C28 2.8017 . no
H26 C110 2.9116 . no
H26 H28 2.5456 . no
H26 H110 2.5481 . no
H28 H122' 2.5763 . no
H28 C21 2.8937 . no
H28 C26 2.8247 . no
H28 H26 2.5456 . no
H29 H217 2.5521 1_455 no
H29 C216 2.9729 1_455 no
H29 C217 3.0466 1_455 no
H29 H216 2.4171 1_455 no
H110 C25 2.9558 . no
H110 C26 2.9934 . no
H110 H19" 2.4053 . no
H110 H25 2.3911 . no
H110 H26 2.5481 . no
H110 C19 3.0446 . no
H111 C21 3.0696 1_455 no
H111 C22 2.7432 1_455 no
H111 C124 2.9158 . no
H111 C213 2.7655 1_455 no
H111 C214 2.9477 1_455 no
H111 C215 3.0635 1_455 no
H111 C216 2.9604 1_455 no
H111 C217 2.7606 1_455 no
H111 C218 2.6533 1_455 no
H111 H124 2.3481 . no
H112 C24 3.0087 1_455 no
H112 C25 2.8981 1_455 no
H113 H18' 2.3217 . no
H113 H19' 2.4377 . no
H113 C18 2.7846 . no
H113 C217 3.0939 4_455 no
H114 C117 2.8289 . no
H114 C19 2.7179 . no
H114 H118' 2.5683 . no
H114 H19' 2.5526 . no
H114 H19" 2.4032 . no
H114 H117 2.3471 . no
H114 C210 3.0139 4_555 no
H116 Ti1 3.2977 . no
H116 C217 2.8574 1_455 no
H116 H123 2.4366 . no
H116 H217 2.4529 1_455 no
H116 H122' 2.5201 . no
H117 C114 2.8010 . no
H117 H114 2.3471 . no
H118 H122 2.4724 . no
H118 H120' 2.5762 . no
H119 C211 2.8705 2_655 no
H119 C212 2.9006 2_655 no
H120 H123' 2.4891 . no
H120 H125' 2.4952 . no
H122 C23 2.9950 . no
H122 C24 3.0444 . no
H122 H120' 2.5359 . no
H122 H118 2.4724 . no
H122 H16" 2.5725 2_655 no
H123 H116 2.4366 . no
H123 H122' 2.5571 . no
H123 H18' 2.5825 4_554 no
H124 H111 2.3481 . no
H124 C218 2.9229 1_455 no
H124 C217 2.8702 1_455 no
H124 C111 2.7793 . no
H125 C115 2.7227 . no
H125 H118' 2.4808 . no
H125 C111 2.9735 . no
H210 H118' 2.5574 4_554 no
H211 H24 2.4663 4_554 no
H212 C213 2.7413 . no
H212 C214 3.0096 . no
H212 H24 2.4755 4_554 no
H214 C26 3.0405 . no
H214 C27 2.9010 . no
H215 Ti1 2.6961 1_655 no
H215 C11 2.8099 1_655 no
H215 C12 2.6644 1_655 no
H215 C16 2.9547 1_655 no
H215 C17 2.6181 1_655 no
H215 H16' 2.3684 1_655 no
H215 H17' 2.2832 1_655 no
H216 Ti1 2.5122 1_655 no
H216 C11 2.6588 1_655 no
H216 C16 2.5506 1_655 no
H216 H16 2.2949 1_655 no
H216 H16' 2.4298 1_655 no
H216 H29 2.4171 1_655 no
H217 H29 2.5521 1_655 no
H217 H116 2.4529 1_655 no
H218 C219 2.7849 . no
H218 C220 2.7154 . no
H218 H220 2.4542 . no
H220 C213 2.9099 . no
H220 C218 2.8490 . no
H220 H218 2.4542 . no
H222 H123' 2.5681 3_665 no
H223 C15 3.0764 2_655 no
H224 C21 2.7620 . no
H224 C22 2.7403 . no
H224 H122' 2.5706 . no
H224 H22 2.5300 . no
H224 H16" 2.4500 2_655 no

loop_
_geom_torsion_atom_site_label_1
_geom_torsion_atom_site_label_2
_geom_torsion_atom_site_label_3
_geom_torsion_atom_site_label_4
_geom_torsion
_geom_torsion_publ_flag
C12 Ti1 C11 C15 -115.42(14) no
C12 Ti1 C11 C16 123.57(19) no
C13 Ti1 C11 C12 36.23(10) no
C13 Ti1 C11 C15 -79.20(11) no
C13 Ti1 C11 C16 159.80(17) no
C14 Ti1 C11 C12 77.61(11) no
C14 Ti1 C11 C15 -37.81(10) no
C14 Ti1 C11 C16 -158.82(17) no
C15 Ti1 C11 C12 115.42(14) no
C15 Ti1 C11 C16 -121.01(19) no
C112 Ti1 C11 C12 -4.5(2) no
C112 Ti1 C11 C15 -119.91(16) no
C112 Ti1 C11 C16 119.08(18) no
C113 Ti1 C11 C12 56.14(14) no
C113 Ti1 C11 C15 -59.28(14) no
C113 Ti1 C11 C16 179.71(13) no
C114 Ti1 C11 C12 108.01(11) no
C114 Ti1 C11 C15 -7.42(14) no
C114 Ti1 C11 C16 -128.42(15) no
C115 Ti1 C11 C12 160.35(11) no
C115 Ti1 C11 C15 44.93(15) no
C115 Ti1 C11 C16 -76.07(18) no
C11 Ti1 C12 C13 117.05(14) no
C11 Ti1 C12 C17 -122.6(2) no
C13 Ti1 C12 C11 -117.05(14) no
C13 Ti1 C12 C17 120.4(2) no
C14 Ti1 C12 C11 -79.63(10) no
C14 Ti1 C12 C13 37.42(9) no
C14 Ti1 C12 C17 157.78(18) no
C15 Ti1 C12 C11 -38.00(10) no
C15 Ti1 C12 C13 79.04(11) no
C15 Ti1 C12 C17 -160.59(18) no
C111 Ti1 C12 C11 149.06(13) no
C111 Ti1 C12 C13 -93.90(15) no
C111 Ti1 C12 C17 26.5(2) no
C112 Ti1 C12 C11 177.82(10) no
C112 Ti1 C12 C13 -65.13(11) no
C112 Ti1 C12 C17 55.24(18) no
C113 Ti1 C12 C11 -143.11(10) no
C113 Ti1 C12 C13 -26.07(12) no
C113 Ti1 C12 C17 94.30(17) no
C114 Ti1 C12 C11 -107.90(12) no
C114 Ti1 C12 C13 9.14(14) no
C114 Ti1 C12 C17 129.51(16) no
C11 Ti1 C13 C12 -37.07(9) no
C11 Ti1 C13 C14 79.24(10) no
C11 Ti1 C13 C18 -156.95(17) no
C12 Ti1 C13 C14 116.30(14) no
C12 Ti1 C13 C18 -119.88(19) no
C14 Ti1 C13 C12 -116.30(14) no
C14 Ti1 C13 C18 123.82(19) no
C15 Ti1 C13 C12 -79.11(11) no
C15 Ti1 C13 C14 37.19(10) no
C15 Ti1 C13 C18 161.00(17) no
C111 Ti1 C13 C12 132.95(11) no
C111 Ti1 C13 C14 -110.75(11) no
C111 Ti1 C13 C18 13.07(19) no
C112 Ti1 C13 C12 126.71(10) no
C112 Ti1 C13 C14 -116.99(10) no
C112 Ti1 C13 C18 6.83(16) no
C113 Ti1 C13 C12 156.07(11) no
C113 Ti1 C13 C14 -87.63(10) no
C113 Ti1 C13 C18 36.19(15) no
C114 Ti1 C13 C12 -173.37(10) no
C114 Ti1 C13 C14 -57.07(11) no
C114 Ti1 C13 C18 66.75(16) no
C115 Ti1 C13 C12 -175.37(9) no
C115 Ti1 C13 C14 -59.07(13) no
C115 Ti1 C13 C18 64.75(17) no
C11 Ti1 C14 C13 -78.20(10) no
C11 Ti1 C14 C15 38.25(10) no
C11 Ti1 C14 C19 159.72(18) no
C12 Ti1 C14 C13 -36.65(10) no
C12 Ti1 C14 C15 79.80(11) no
C12 Ti1 C14 C19 -158.73(18) no
C13 Ti1 C14 C15 116.45(14) no
C13 Ti1 C14 C19 -122.08(19) no
C15 Ti1 C14 C13 -116.45(14) no
C15 Ti1 C14 C19 121.5(2) no
C111 Ti1 C14 C13 109.65(12) no
C111 Ti1 C14 C15 -133.90(11) no
C111 Ti1 C14 C19 -12.4(2) no
C112 Ti1 C14 C13 74.49(11) no
C112 Ti1 C14 C15 -169.05(10) no
C112 Ti1 C14 C19 -47.59(17) no
C113 Ti1 C14 C13 87.67(10) no
C113 Ti1 C14 C15 -155.88(11) no
C113 Ti1 C14 C19 -34.42(15) no
C114 Ti1 C14 C13 123.30(11) no
C114 Ti1 C14 C15 -120.25(11) no
C114 Ti1 C14 C19 1.22(15) no
C115 Ti1 C14 C13 139.19(10) no
C115 Ti1 C14 C15 -104.36(10) no
C115 Ti1 C14 C19 17.11(17) no
C11 Ti1 C15 C14 -114.89(14) no
C11 Ti1 C15 C110 122.19(19) no
C12 Ti1 C15 C11 37.46(10) no
C12 Ti1 C15 C14 -77.43(11) no
C12 Ti1 C15 C110 159.66(17) no
C13 Ti1 C15 C11 77.89(10) no
C13 Ti1 C15 C14 -37.01(10) no
C13 Ti1 C15 C110 -159.92(17) no
C14 Ti1 C15 C11 114.89(14) no
C14 Ti1 C15 C110 -122.92(19) no
C111 Ti1 C15 C11 -149.74(13) no
C111 Ti1 C15 C14 95.37(16) no
C111 Ti1 C15 C110 -27.6(2) no
C112 Ti1 C15 C11 134.58(13) no
C112 Ti1 C15 C14 19.69(17) no
C112 Ti1 C15 C110 -103.23(18) no
C113 Ti1 C15 C11 141.32(10) no
C113 Ti1 C15 C14 26.43(12) no
C113 Ti1 C15 C110 -96.48(15) no
C114 Ti1 C15 C11 174.64(10) no
C114 Ti1 C15 C14 59.75(11) no
C114 Ti1 C15 C110 -63.17(16) no
C115 Ti1 C15 C11 -153.51(9) no
C115 Ti1 C15 C14 91.61(11) no
C115 Ti1 C15 C110 -31.31(17) no
C12 Ti1 C111 C112 45.59(18) no
C12 Ti1 C111 C115 161.68(12) no
C13 Ti1 C111 C112 -10.53(15) no
C13 Ti1 C111 C115 105.56(12) no
C14 Ti1 C111 C112 -63.44(14) no
C14 Ti1 C111 C115 52.64(14) no
C15 Ti1 C111 C112 -121.96(14) no
C15 Ti1 C111 C115 -5.88(19) no
C112 Ti1 C111 C115 116.08(15) no
C113 Ti1 C111 C112 -37.66(10) no
C113 Ti1 C111 C115 78.42(11) no
C114 Ti1 C111 C112 -79.36(11) no
C114 Ti1 C111 C115 36.72(10) no
C115 Ti1 C111 C112 -116.08(15) no
C11 Ti1 C112 C111 -152.79(14) no
C11 Ti1 C112 C113 91.90(17) no
C12 Ti1 C112 C111 -155.78(10) no
C12 Ti1 C112 C113 88.92(12) no
C13 Ti1 C112 C111 172.74(10) no
C13 Ti1 C112 C113 57.43(11) no
C14 Ti1 C112 C111 138.37(10) no
C14 Ti1 C112 C113 23.06(12) no
C15 Ti1 C112 C111 125.99(13) no
C15 Ti1 C112 C113 10.68(18) no
C111 Ti1 C112 C113 -115.31(15) no
C113 Ti1 C112 C111 115.31(15) no
C114 Ti1 C112 C111 77.90(11) no
C114 Ti1 C112 C113 -37.41(10) no
C115 Ti1 C112 C111 37.21(10) no
C115 Ti1 C112 C113 -78.10(11) no
C11 Ti1 C113 C112 -140.79(11) no
C11 Ti1 C113 C114 103.12(12) no
C12 Ti1 C113 C112 -109.43(11) no
C12 Ti1 C113 C114 134.48(10) no
C13 Ti1 C113 C112 -123.86(11) no
C13 Ti1 C113 C114 120.05(11) no
C14 Ti1 C113 C112 -159.09(11) no
C14 Ti1 C113 C114 84.82(11) no
C15 Ti1 C113 C112 -174.05(10) no
C15 Ti1 C113 C114 69.86(12) no
C111 Ti1 C113 C112 38.03(10) no
C111 Ti1 C113 C114 -78.07(11) no
C112 Ti1 C113 C114 -116.09(15) no
C114 Ti1 C113 C112 116.09(15) no
C115 Ti1 C113 C112 79.54(11) no
C115 Ti1 C113 C114 -36.55(10) no
C11 Ti1 C114 C113 -115.74(11) no
C11 Ti1 C114 C115 127.55(11) no
C12 Ti1 C114 C113 -66.00(13) no
C12 Ti1 C114 C115 177.29(9) no
C13 Ti1 C114 C113 -60.79(11) no
C13 Ti1 C114 C115 -177.50(10) no
C14 Ti1 C114 C113 -89.90(11) no
C14 Ti1 C114 C115 153.39(11) no
C15 Ti1 C114 C113 -120.09(11) no
C15 Ti1 C114 C115 123.20(10) no
C111 Ti1 C114 C113 79.36(11) no
C111 Ti1 C114 C115 -37.36(10) no
C112 Ti1 C114 C113 37.35(10) no
C112 Ti1 C114 C115 -79.37(11) no
C113 Ti1 C114 C115 -116.72(15) no
C115 Ti1 C114 C113 116.72(15) no
C11 Ti1 C115 C111 149.72(11) no
C11 Ti1 C115 C114 -93.81(14) no
C11 Ti1 C115 C116 28.31(19) no
C13 Ti1 C115 C111 -113.00(11) no
C13 Ti1 C115 C114 3.48(14) no
C13 Ti1 C115 C116 125.59(13) no
C14 Ti1 C115 C111 -144.93(10) no
C14 Ti1 C115 C114 -28.46(12) no
C14 Ti1 C115 C116 93.66(14) no
C15 Ti1 C115 C111 176.83(10) no
C15 Ti1 C115 C114 -66.70(12) no
C15 Ti1 C115 C116 55.42(15) no
C111 Ti1 C115 C114 116.47(15) no
C111 Ti1 C115 C116 -121.41(18) no
C112 Ti1 C115 C111 -37.63(10) no
C112 Ti1 C115 C114 78.85(11) no
C112 Ti1 C115 C116 -159.04(16) no
C113 Ti1 C115 C111 -79.16(11) no
C113 Ti1 C115 C114 37.31(11) no
C113 Ti1 C115 C116 159.43(16) no
C114 Ti1 C115 C111 -116.47(15) no
C114 Ti1 C115 C116 122.12(18) no
C15 C11 C12 C13 0.14(19) no
C15 C11 C12 C17 -171.78(17) no
C16 C11 C12 C13 170.28(16) no
C16 C11 C12 C17 -1.6(3) no
C16 C11 C12 Ti1 -126.16(17) no
C15 C11 C12 Ti1 63.70(11) no
C12 C11 C15 Ti1 -65.54(11) no
C12 C11 C15 C14 1.27(19) no
C12 C11 C15 C110 177.46(17) no
C16 C11 C15 Ti1 124.27(16) no
C16 C11 C15 C14 -168.92(16) no
Ti1 C11 C15 C14 66.81(12) no
Ti1 C11 C15 C110 -117.00(18) no
Ti1 C11 C12 C17 124.52(17) no
Ti1 C11 C12 C13 -63.56(12) no
C16 C11 C15 C110 7.3(3) no
C11 C12 C13 C14 -1.49(19) no
C17 C12 C13 Ti1 -125.30(17) no
C17 C12 C13 C14 170.69(16) no
C11 C12 C13 C18 -174.42(16) no
Ti1 C12 C13 C14 -64.00(12) no
Ti1 C12 C13 C18 123.07(17) no
C11 C12 C13 Ti1 62.52(11) no
C17 C12 C13 C18 -2.2(3) no
C12 C13 C14 C19 -169.62(17) no
C18 C13 C14 Ti1 -122.77(19) no
C12 C13 C14 C15 2.3(2) no
Ti1 C13 C14 C15 -62.37(12) no
Ti1 C13 C14 C19 125.74(18) no
C12 C13 C14 Ti1 64.64(12) no
C18 C13 C14 C19 3.0(3) no
C18 C13 C14 C15 174.87(17) no
C13 C14 C15 Ti1 63.94(12) no
C13 C14 C15 C11 -2.18(19) no
C19 C14 C15 Ti1 -124.26(18) no
C19 C14 C15 C11 169.62(17) no
C13 C14 C15 C110 -178.36(17) no
Ti1 C14 C15 C110 117.70(18) no
Ti1 C14 C15 C11 -66.12(12) no
C19 C14 C15 C110 -6.6(3) no
Ti1 C111 C112 H112 -115.10 no
C115 C111 C112 H112 178.77 no
H111 C111 C112 Ti1 113.43 no
H111 C111 C112 C113 178.42 no
H111 C111 C112 H112 -1.67 no
H111 C111 C115 Ti1 -115.59 no
H111 C111 C115 C114 -177.95 no
H111 C111 C115 C116 1.35 no
Ti1 C112 C113 H113 -116.41 no
C111 C112 C113 H113 178.48 no
H112 C112 C113 Ti1 114.98 no
H112 C112 C113 C114 -179.71 no
H112 C112 C113 H113 -1.43 no
Ti1 C113 C114 H114 -118.16 no
C112 C113 C114 H114 177.68 no
H113 C113 C114 Ti1 117.60 no
H113 C113 C114 C115 -177.42 no
H113 C113 C114 H114 -0.56 no
H114 C114 C115 Ti1 120.19 no
H114 C114 C115 C111 -178.33 no
H114 C114 C115 C116 2.37 no
Ti1 C115 C116 H116 9.22 no
C111 C115 C116 H116 -79.43 no
C114 C115 C116 H116 99.73 no
C115 C116 C117 H117 55.09 no
C124 C116 C117 H117 -179.82 no
H116 C116 C117 C118 173.14 no
H116 C116 C117 C122 53.66 no
H116 C116 C117 H117 -64.88 no
C115 C116 C124 H124 -53.04 no
C117 C116 C124 H124 -179.02 no
H116 C116 C124 C123 -56.08 no
H116 C116 C124 C125 -175.85 no
H116 C116 C124 H124 63.47 no
C116 C117 C118 H118' 62.56 no
C116 C117 C118 H118 178.29 no
C122 C117 C118 H118' -178.01 no
C122 C117 C118 H118 -62.29 no
H117 C117 C118 C119 177.53 no
H117 C117 C118 H118' -60.24 no
H117 C117 C118 H118 55.48 no
C116 C117 C122 H122' -62.13 no
C116 C117 C122 H122 -179.06 no
C118 C117 C122 H122' 177.07 no
C118 C117 C122 H122 60.14 no
H117 C117 C122 C121 -178.76 no
H117 C117 C122 H122' 58.29 no
H117 C117 C122 H122 -58.64 no
C117 C118 C119 H119 179.91 no
H118' C118 C119 C120 -179.62 no
H118' C118 C119 C125 -60.12 no
H118' C118 C119 H119 60.20 no
H118 C118 C119 C120 60.11 no
H118 C118 C119 C125 179.61 no
H118 C118 C119 H119 -60.06 no
C118 C119 C120 H120' -62.61 no
C118 C119 C120 H120 177.90 no
C125 C119 C120 H120' 178.42 no
C125 C119 C120 H120 58.94 no
H119 C119 C120 C121 179.87 no
H119 C119 C120 H120' 57.75 no
H119 C119 C120 H120 -61.74 no
C118 C119 C125 H125' 178.60 no
C118 C119 C125 H125 59.60 no
C120 C119 C125 H125' -61.77 no
C120 C119 C125 H125 179.24 no
H119 C119 C125 C124 179.28 no
H119 C119 C125 H125' 58.50 no
H119 C119 C125 H125 -60.49 no
C119 C120 C121 H121 -179.80 no
H120' C120 C121 C122 61.88 no
H120' C120 C121 C123 -178.44 no
H120' C120 C121 H121 -58.38 no
H120 C120 C121 C122 -179.13 no
H120 C120 C121 C123 -59.46 no
H120 C120 C121 H121 60.60 no
C120 C121 C122 H122' -174.66 no
C120 C121 C122 H122 -58.99 no
C123 C121 C122 H122' 65.29 no
C123 C121 C122 H122 -179.04 no
H121 C121 C122 C117 -177.22 no
H121 C121 C122 H122' -52.18 no
H121 C121 C122 H122 63.49 no
C120 C121 C123 H123' 59.90 no
C120 C121 C123 H123 177.44 no
C122 C121 C123 H123' 179.81 no
C122 C121 C123 H123 -62.65 no
H121 C121 C123 C124 177.47 no
H121 C121 C123 H123' -62.54 no
H121 C121 C123 H123 55.00 no
B2 C21 C22 C23 -172.67(16) no
C22 C21 C26 C25 1.2(2) no
B2 C21 C26 C25 173.36(16) no
C22 C21 B2 C27 -159.49(15) no
C22 C21 B2 C213 80.73(17) no
C22 C21 B2 C219 -41.1(2) no
C26 C21 B2 C27 28.7(2) no
C26 C21 B2 C213 -91.06(17) no
C26 C21 B2 C219 147.14(15) no
C26 C21 C22 C23 -0.3(2) no
C21 C22 C23 C24 -0.8(3) no
C22 C23 C24 C25 1.0(3) no
H123 C123 C124 C116 60.42 no
H123 C123 C124 C125 -179.52 no
H123' C123 C124 H124 56.48 no
C121 C123 C124 H124 177.80 no
H123' C123 C124 C116 177.57 no
H123' C123 C124 C125 -62.37 no
H123 C123 C124 H124 -60.67 no
H124 C124 C125 H125' -58.08 no
H124 C124 C125 H125 64.43 no
H124 C124 C125 C119 -177.23 no
C116 C124 C125 H125' 179.97 no
C116 C124 C125 H125 -57.53 no
C123 C124 C125 H125' 60.56 no
C123 C124 C125 H125 -176.93 no
C23 C24 C25 C26 -0.1(3) no
C24 C25 C26 C21 -1.1(3) no
C212 C27 C28 C29 0.5(3) no
B2 C27 C28 C29 173.07(16) no
C28 C27 B2 C21 36.9(2) no
C28 C27 B2 C213 150.12(16) no
C28 C27 B2 C219 -86.51(18) no
C212 C27 B2 C21 -150.93(15) no
C212 C27 B2 C213 -37.7(2) no
C212 C27 B2 C219 85.62(18) no
C28 C27 C212 C211 0.5(3) no
B2 C27 C212 C211 -172.22(16) no
C27 C28 C29 C210 -0.7(3) no
C28 C29 C210 C211 -0.2(3) no
C29 C210 C211 C212 1.1(3) no
C210 C211 C212 C27 -1.3(3) no
C218 C213 B2 C219 21.3(2) no
C214 C213 C218 C217 -2.0(2) no
C214 C213 B2 C27 -50.6(2) no
C214 C213 B2 C219 -168.05(14) no
C218 C213 B2 C27 138.74(16) no
C218 C213 C214 C215 1.1(2) no
B2 C213 C214 C215 -170.38(15) no
B2 C213 C218 C217 169.01(16) no
C214 C213 B2 C21 70.92(17) no
C218 C213 B2 C21 -99.71(17) no
C213 C214 C215 C216 1.0(3) no
C214 C215 C216 C217 -2.2(3) no
C215 C216 C217 C218 1.3(3) no
C216 C217 C218 C213 0.9(3) no
C220 C219 C224 C223 -0.4(3) no
B2 C219 C224 C223 -173.25(16) no
B2 C219 C220 C221 172.90(17) no
C224 C219 B2 C21 -29.0(2) no
C224 C219 B2 C27 95.29(17) no
C224 C219 B2 C213 -142.82(16) no
C220 C219 B2 C21 158.61(15) no
C220 C219 B2 C27 -77.08(18) no
C220 C219 B2 C213 44.8(2) no
C224 C219 C220 C221 0.0(3) no
C219 C220 C221 C222 0.7(3) no
C220 C221 C222 C223 -1.1(3) no
C221 C222 C223 C224 0.8(3) no
C222 C223 C224 C219 0.0(3) no
